data_2203577
loop_
_publ_author_name
'Vinodu, Mikki'
'Goldberg, Israel'

_publ_section_title
;
 A dimethyl sulfoxide/chloroform clathrate of (dimethyl
 sulfoxide)(tetraphenylporphyrinato)zinc(II)
;
_journal_issue 5
_journal_name_full 'Acta Crystallographica Section E'
_journal_page_first m579
_journal_page_last m581
_journal_paper_doi 10.1107/S1600536804008591
_journal_volume 60
_journal_year 2004
_chemical_formula_iupac '[Zn(C44 H28 N4)] , 1.79C2 H6 O S , 0.21C H Cl3'
_chemical_formula_moiety 'C44 H28 N4 Zn , 1.79C2 H6 O S , 0.21C H Cl3'
_chemical_formula_sum 'C47.79 H38.95 Cl0.63 N4 O1.79 S1.79 Zn'
_chemical_formula_weight 842.99
_chemical_name_systematic
;
Dimethyl sulfoxide/chloroform clathrate of
(dimethyl sulfoxide)(tetraphenylporphyrinato)zinc(II)
;
_space_group_IT_number 2
_symmetry_cell_setting triclinic
_symmetry_space_group_name_Hall '-P 1'
_symmetry_space_group_name_H-M 'P -1'
_atom_sites_solution_hydrogens geom
_atom_sites_solution_primary direct
_atom_sites_solution_secondary difmap
_audit_creation_method SHELXL97
_cell_angle_alpha 87.9607(9)
_cell_angle_beta 81.5984(9)
_cell_angle_gamma 75.2901(10)
_cell_formula_units_Z 2
_cell_length_a 10.9118(3)
_cell_length_b 11.0998(2)
_cell_length_c 17.4255(4)
_cell_measurement_reflns_used 6359
_cell_measurement_temperature 110(2)
_cell_measurement_theta_max 27.00
_cell_measurement_theta_min 2.24
_cell_volume 2019.47(8)
_computing_cell_refinement 'DENZO (Otwinowski & Minor, 1997)'
_computing_data_collection 'COLLECT (Nonius, 1999)'
_computing_data_reduction DENZO
_computing_molecular_graphics 'ORTEPIII (Burnett & Johnson, 1996) and MERCURY (Bruno et al., 2002)'
_computing_publication_material SHELXL97
_computing_structure_refinement 'SHELXL97 (Sheldrick, 1997)'
_computing_structure_solution 'SIR97 (Altomare et al., 1994)'
_diffrn_ambient_temperature 110(2)
_diffrn_detector_area_resol_mean '56 microns'
_diffrn_measured_fraction_theta_full 0.931
_diffrn_measured_fraction_theta_max 0.931
_diffrn_measurement_device_type 'Nonius KappaCCD'
_diffrn_measurement_method '1\% \f and \w'
_diffrn_radiation_monochromator graphite
_diffrn_radiation_source 'fine-focus sealed tube'
_diffrn_radiation_type MoK\a
_diffrn_radiation_wavelength 0.71073
_diffrn_reflns_av_R_equivalents 0.0320
_diffrn_reflns_av_sigmaI/netI 0.0555
_diffrn_reflns_limit_h_max 13
_diffrn_reflns_limit_h_min -12
_diffrn_reflns_limit_k_max 14
_diffrn_reflns_limit_k_min -13
_diffrn_reflns_limit_l_max 22
_diffrn_reflns_limit_l_min -22
_diffrn_reflns_number 16161
_diffrn_reflns_theta_full 27.00
_diffrn_reflns_theta_max 27.00
_diffrn_reflns_theta_min 2.24
_diffrn_standards_decay_% 0
_diffrn_standards_number 0
_exptl_absorpt_coefficient_mu 0.788
_exptl_absorpt_correction_T_max 0.8909
_exptl_absorpt_correction_T_min 0.7979
_exptl_absorpt_correction_type multi-scan
_exptl_absorpt_process_details '(Blessing, 1995)'
_exptl_crystal_colour red
_exptl_crystal_density_diffrn 1.387
_exptl_crystal_density_meas ?
_exptl_crystal_density_method .
_exptl_crystal_description rod
_exptl_crystal_F_000 875
_exptl_crystal_size_max 0.30
_exptl_crystal_size_mid 0.15
_exptl_crystal_size_min 0.15
_refine_diff_density_max 0.586
_refine_diff_density_min -0.587
_refine_ls_extinction_method none
_refine_ls_goodness_of_fit_ref 1.017
_refine_ls_hydrogen_treatment constr
_refine_ls_matrix_type fullcycle
_refine_ls_number_parameters 555
_refine_ls_number_reflns 8203
_refine_ls_number_restraints 0
_refine_ls_restrained_S_all 1.017
_refine_ls_R_factor_all 0.0634
_refine_ls_R_factor_gt 0.0428
_refine_ls_shift/su_max 0.094
_refine_ls_shift/su_mean 0.018
_refine_ls_structure_factor_coef Fsqd
_refine_ls_weighting_details 'calc w = 1/[\s^2^(Fo^2^)+(0.0562P)^2^+0.8349P] where P=(Fo^2^+2Fc^2^)/3'
_refine_ls_weighting_scheme calc
_refine_ls_wR_factor_gt 0.1002
_refine_ls_wR_factor_ref 0.1118
_reflns_number_gt 6359
_reflns_number_total 8203
_reflns_threshold_expression I>2\s(I)
_cod_data_source_file cv6295.cif
_cod_data_source_block I
_cod_original_cell_volume 2019.60(8)
_cod_database_code 2203577
_cod_database_fobs_code 2203577

loop_
_symmetry_equiv_pos_as_xyz
'x, y, z'
'-x, -y, -z'

loop_
_atom_site_label
_atom_site_fract_x
_atom_site_fract_y
_atom_site_fract_z
_atom_site_U_iso_or_equiv
_atom_site_adp_type
_atom_site_calc_flag
_atom_site_refinement_flags
_atom_site_occupancy
_atom_site_disorder_assembly
_atom_site_disorder_group
_atom_site_type_symbol
Zn 0.13460(2) 0.20473(2) 0.227315(16) 0.01888(9) Uani d . 1 . . Zn
C1 -0.0100(2) 0.0215(2) 0.31276(14) 0.0201(5) Uani d . 1 . . C
C2 -0.1330(2) 0.0166(2) 0.35424(14) 0.0225(5) Uani d . 1 . . C
H2 -0.1531 -0.0520 0.3828 0.027 Uiso calc R 1 . . H
C3 -0.2144(2) 0.1288(2) 0.34454(15) 0.0231(5) Uani d . 1 . . C
H3 -0.3027 0.1533 0.3648 0.028 Uiso calc R 1 . . H
C4 -0.1424(2) 0.2042(2) 0.29775(14) 0.0196(5) Uani d . 1 . . C
C5 -0.1934(2) 0.3254(2) 0.27172(14) 0.0198(5) Uani d . 1 . . C
C6 -0.1241(2) 0.3980(2) 0.22436(14) 0.0198(5) Uani d . 1 . . C
C7 -0.1763(2) 0.5238(2) 0.19919(14) 0.0228(5) Uani d . 1 . . C
H7 -0.2629 0.5704 0.2102 0.027 Uiso calc R 1 . . H
C8 -0.0799(2) 0.5627(2) 0.15726(15) 0.0232(5) Uani d . 1 . . C
H8 -0.0855 0.6420 0.1336 0.028 Uiso calc R 1 . . H
C9 0.0340(2) 0.4609(2) 0.15492(14) 0.0197(5) Uani d . 1 . . C
C10 0.1548(2) 0.4642(2) 0.11569(14) 0.0201(5) Uani d . 1 . . C
C11 0.2656(2) 0.3657(2) 0.11184(14) 0.0203(5) Uani d . 1 . . C
C12 0.3885(2) 0.3687(2) 0.06822(14) 0.0234(5) Uani d . 1 . . C
H12 0.4080 0.4359 0.0378 0.028 Uiso calc R 1 . . H
C13 0.4703(2) 0.2569(2) 0.07920(14) 0.0231(5) Uani d . 1 . . C
H13 0.5583 0.2313 0.0582 0.028 Uiso calc R 1 . . H
C14 0.3985(2) 0.1845(2) 0.12870(14) 0.0197(5) Uani d . 1 . . C
C15 0.4476(2) 0.0609(2) 0.15096(13) 0.0188(5) Uani d . 1 . . C
C16 0.3767(2) -0.0142(2) 0.19454(13) 0.0183(5) Uani d . 1 . . C
C17 0.4268(2) -0.1430(2) 0.21407(14) 0.0218(5) Uani d . 1 . . C
H17 0.5119 -0.1916 0.1997 0.026 Uiso calc R 1 . . H
C18 0.3304(2) -0.1816(2) 0.25658(14) 0.0221(5) Uani d . 1 . . C
H18 0.3348 -0.2625 0.2776 0.027 Uiso calc R 1 . . H
C19 0.2192(2) -0.0774(2) 0.26415(14) 0.0201(5) Uani d . 1 . . C
C20 0.0991(2) -0.0790(2) 0.30596(14) 0.0208(5) Uani d . 1 . . C
N21 -0.01710(18) 0.13659(17) 0.27972(12) 0.0205(4) Uani d . 1 . . N
N22 0.00418(18) 0.36198(17) 0.19644(11) 0.0200(4) Uani d . 1 . . N
N23 0.27382(18) 0.25292(17) 0.14785(12) 0.0202(4) Uani d . 1 . . N
N24 0.24939(18) 0.02413(17) 0.22570(11) 0.0191(4) Uani d . 1 . . N
C25 -0.3337(2) 0.3803(2) 0.29319(14) 0.0208(5) Uani d . 1 . . C
C26 -0.3878(2) 0.4126(2) 0.36934(15) 0.0248(5) Uani d . 1 . . C
H26 -0.3347 0.3984 0.4091 0.030 Uiso calc R 1 . . H
C27 -0.5181(2) 0.4654(2) 0.38816(16) 0.0289(6) Uani d . 1 . . C
H27 -0.5533 0.4870 0.4405 0.035 Uiso calc R 1 . . H
C28 -0.5967(2) 0.4868(2) 0.33112(17) 0.0308(6) Uani d . 1 . . C
H28 -0.6856 0.5245 0.3438 0.037 Uiso calc R 1 . . H
C29 -0.5449(2) 0.4528(3) 0.25520(17) 0.0334(6) Uani d . 1 . . C
H29 -0.5987 0.4652 0.2159 0.040 Uiso calc R 1 . . H
C30 -0.4141(2) 0.4007(2) 0.23643(15) 0.0272(6) Uani d . 1 . . C
H30 -0.3792 0.3786 0.1841 0.033 Uiso calc R 1 . . H
C31 0.1673(2) 0.5835(2) 0.07543(14) 0.0204(5) Uani d . 1 . . C
C32 0.2180(2) 0.6672(2) 0.11007(16) 0.0268(6) Uani d . 1 . . C
H32 0.2461 0.6482 0.1592 0.032 Uiso calc R 1 . . H
C33 0.2281(3) 0.7783(2) 0.07356(16) 0.0289(6) Uani d . 1 . . C
H33 0.2619 0.8353 0.0981 0.035 Uiso calc R 1 . . H
C34 0.1890(2) 0.8062(2) 0.00154(15) 0.0272(6) Uani d . 1 . . C
H34 0.1962 0.8820 -0.0235 0.033 Uiso calc R 1 . . H
C35 0.1397(3) 0.7234(2) -0.03369(15) 0.0288(6) Uani d . 1 . . C
H35 0.1134 0.7419 -0.0833 0.035 Uiso calc R 1 . . H
C36 0.1282(3) 0.6128(2) 0.00312(15) 0.0281(6) Uani d . 1 . . C
H36 0.0932 0.5567 -0.0214 0.034 Uiso calc R 1 . . H
C37 0.5886(2) 0.0036(2) 0.12930(14) 0.0195(5) Uani d . 1 . . C
C38 0.6340(2) -0.0785(2) 0.06737(16) 0.0286(6) Uani d . 1 . . C
H38 0.5759 -0.0965 0.0366 0.034 Uiso calc R 1 . . H
C39 0.7640(3) -0.1346(2) 0.05004(17) 0.0320(6) Uani d . 1 . . C
H39 0.7942 -0.1906 0.0075 0.038 Uiso calc R 1 . . H
C40 0.8496(2) -0.1093(2) 0.09436(16) 0.0294(6) Uani d . 1 . . C
H40 0.9384 -0.1478 0.0825 0.035 Uiso calc R 1 . . H
C41 0.8052(2) -0.0275(3) 0.15608(16) 0.0318(6) Uani d . 1 . . C
H41 0.8636 -0.0100 0.1869 0.038 Uiso calc R 1 . . H
C42 0.6750(2) 0.0293(2) 0.17307(15) 0.0262(6) Uani d . 1 . . C
H42 0.6451 0.0864 0.2151 0.031 Uiso calc R 1 . . H
C43 0.0864(2) -0.1985(2) 0.34527(15) 0.0239(5) Uani d . 1 . . C
C44 0.1130(3) -0.2234(2) 0.42043(16) 0.0323(6) Uani d . 1 . . C
H44 0.1394 -0.1640 0.4477 0.039 Uiso calc R 1 . . H
C45 0.1013(3) -0.3356(3) 0.45643(17) 0.0357(7) Uani d . 1 . . C
H45 0.1182 -0.3516 0.5083 0.043 Uiso calc R 1 . . H
C46 0.0651(3) -0.4230(2) 0.41615(18) 0.0355(7) Uani d . 1 . . C
H46 0.0591 -0.4998 0.4402 0.043 Uiso calc R 1 . . H
C47 0.0377(3) -0.3996(2) 0.34204(18) 0.0350(7) Uani d . 1 . . C
H47 0.0123 -0.4598 0.3149 0.042 Uiso calc R 1 . . H
C48 0.0474(3) -0.2871(2) 0.30656(17) 0.0300(6) Uani d . 1 . . C
H48 0.0272 -0.2706 0.2554 0.036 Uiso calc R 1 . . H
S49 0.23927(7) 0.24791(6) 0.39412(4) 0.03066(17) Uani d . 1 . . S
O50 0.17015(17) 0.29085(15) 0.32552(10) 0.0290(4) Uani d . 1 . . O
C51 0.3986(3) 0.1664(3) 0.35689(18) 0.0381(7) Uani d . 1 . . C
H51A 0.3963 0.1007 0.3215 0.057 Uiso calc R 1 . . H
H51B 0.4440 0.1292 0.3999 0.057 Uiso calc R 1 . . H
H51C 0.4432 0.2247 0.3288 0.057 Uiso calc R 1 . . H
C52 0.1834(3) 0.1167(3) 0.43337(18) 0.0481(8) Uani d . 1 . . C
H52A 0.0905 0.1423 0.4487 0.072 Uiso calc R 1 . . H
H52B 0.2250 0.0852 0.4788 0.072 Uiso calc R 1 . . H
H52C 0.2043 0.0509 0.3940 0.072 Uiso calc R 1 . . H
S53 0.43730(9) 0.13359(8) 0.60560(5) 0.0334(2) Uani d P 0.79 A 1 S
O54 0.3719(3) 0.0800(3) 0.55174(16) 0.0534(8) Uani d P 0.79 A 1 O
C55 0.5477(4) 0.2053(4) 0.5461(2) 0.0463(10) Uani d P 0.79 A 1 C
H55A 0.6111 0.1418 0.5137 0.069 Uiso calc PR 0.79 A 1 H
H55B 0.5912 0.2452 0.5792 0.069 Uiso calc PR 0.79 A 1 H
H55C 0.5009 0.2681 0.5127 0.069 Uiso calc PR 0.79 A 1 H
C56 0.3284(5) 0.2712(4) 0.6438(3) 0.0738(16) Uani d P 0.79 A 1 C
H56A 0.2868 0.3184 0.6019 0.111 Uiso calc PR 0.79 A 1 H
H56B 0.3744 0.3219 0.6675 0.111 Uiso calc PR 0.79 A 1 H
H56C 0.2634 0.2498 0.6831 0.111 Uiso calc PR 0.79 A 1 H
C57 0.3916(13) 0.2614(12) 0.6256(9) 0.042(4) Uani d P 0.21 B 2 C
H57 0.4224 0.3152 0.6594 0.050 Uiso calc PR 0.21 B 2 H
Cl58 0.3341(4) 0.1600(4) 0.6821(2) 0.0535(10) Uani d P 0.21 B 2 Cl
Cl59 0.2705(4) 0.3614(4) 0.5757(2) 0.0477(9) Uani d P 0.21 B 2 Cl
Cl60 0.5222(4) 0.1928(4) 0.5536(2) 0.0592(11) Uani d P 0.21 B 2 Cl

loop_
_atom_site_aniso_label
_atom_site_aniso_U_11
_atom_site_aniso_U_22
_atom_site_aniso_U_33
_atom_site_aniso_U_12
_atom_site_aniso_U_13
_atom_site_aniso_U_23
Zn 0.01465(14) 0.01548(15) 0.02500(16) -0.00249(11) -0.00051(11) 0.00135(11)
C1 0.0163(11) 0.0178(11) 0.0258(13) -0.0050(10) -0.0012(10) 0.0019(10)
C2 0.0200(12) 0.0214(12) 0.0247(13) -0.0062(10) 0.0022(10) 0.0038(10)
C3 0.0165(12) 0.0205(12) 0.0292(13) -0.0028(10) 0.0028(10) 0.0022(10)
C4 0.0141(11) 0.0182(11) 0.0255(12) -0.0039(9) 0.0003(10) 0.0003(10)
C5 0.0160(11) 0.0195(12) 0.0234(12) -0.0039(10) -0.0015(9) -0.0015(10)
C6 0.0156(11) 0.0165(11) 0.0257(12) -0.0016(9) -0.0023(10) -0.0008(10)
C7 0.0175(12) 0.0176(12) 0.0289(13) 0.0012(10) 0.0008(10) 0.0007(10)
C8 0.0208(12) 0.0166(11) 0.0308(14) -0.0028(10) -0.0036(11) 0.0049(10)
C9 0.0165(11) 0.0157(11) 0.0264(13) -0.0034(9) -0.0029(10) 0.0015(10)
C10 0.0188(12) 0.0186(12) 0.0230(12) -0.0050(10) -0.0028(10) 0.0028(10)
C11 0.0180(12) 0.0163(11) 0.0255(13) -0.0040(10) 0.0003(10) -0.0003(10)
C12 0.0201(12) 0.0202(12) 0.0289(13) -0.0060(10) 0.0010(10) 0.0030(10)
C13 0.0181(12) 0.0216(12) 0.0280(13) -0.0045(10) 0.0004(10) 0.0016(10)
C14 0.0150(11) 0.0187(12) 0.0239(12) -0.0031(10) 0.0007(10) -0.0013(10)
C15 0.0168(11) 0.0180(11) 0.0211(12) -0.0037(9) -0.0015(9) -0.0037(10)
C16 0.0137(11) 0.0184(11) 0.0223(12) -0.0030(9) -0.0023(9) -0.0005(10)
C17 0.0185(12) 0.0176(11) 0.0271(13) -0.0008(10) -0.0019(10) -0.0013(10)
C18 0.0210(12) 0.0148(11) 0.0295(13) -0.0027(10) -0.0037(10) 0.0016(10)
C19 0.0174(11) 0.0170(11) 0.0251(12) -0.0040(10) -0.0013(10) 0.0009(10)
C20 0.0199(12) 0.0148(11) 0.0272(13) -0.0036(10) -0.0038(10) 0.0028(10)
N21 0.0142(9) 0.0165(10) 0.0294(11) -0.0019(8) -0.0021(8) 0.0027(9)
N22 0.0153(9) 0.0172(10) 0.0250(11) -0.0018(8) -0.0001(8) 0.0034(8)
N23 0.0158(10) 0.0167(10) 0.0261(11) -0.0019(8) -0.0009(8) 0.0024(8)
N24 0.0152(9) 0.0180(10) 0.0237(10) -0.0050(8) 0.0005(8) -0.0001(8)
C25 0.0173(12) 0.0150(11) 0.0279(13) -0.0019(10) -0.0003(10) 0.0012(10)
C26 0.0198(12) 0.0228(13) 0.0299(14) -0.0042(10) 0.0003(11) 0.0002(11)
C27 0.0280(14) 0.0227(13) 0.0324(14) -0.0054(11) 0.0062(12) -0.0029(11)
C28 0.0167(12) 0.0227(13) 0.0467(17) 0.0000(11) 0.0057(12) 0.0039(12)
C29 0.0203(13) 0.0359(15) 0.0407(16) -0.0003(12) -0.0066(12) 0.0040(13)
C30 0.0212(13) 0.0290(14) 0.0290(14) -0.0033(11) -0.0014(11) 0.0012(11)
C31 0.0129(11) 0.0173(11) 0.0277(13) -0.0006(9) 0.0018(10) 0.0011(10)
C32 0.0272(13) 0.0254(13) 0.0295(14) -0.0073(11) -0.0093(11) 0.0065(11)
C33 0.0293(14) 0.0220(13) 0.0375(15) -0.0094(11) -0.0070(12) 0.0051(11)
C34 0.0212(12) 0.0204(12) 0.0338(15) -0.0005(10) 0.0059(11) 0.0096(11)
C35 0.0316(14) 0.0304(14) 0.0220(13) -0.0050(12) -0.0027(11) 0.0067(11)
C36 0.0315(14) 0.0263(13) 0.0261(14) -0.0082(11) -0.0021(11) 0.0025(11)
C37 0.0158(11) 0.0157(11) 0.0241(12) -0.0014(9) 0.0012(10) 0.0044(10)
C38 0.0236(13) 0.0263(13) 0.0341(15) -0.0033(11) -0.0023(11) -0.0055(12)
C39 0.0276(14) 0.0229(13) 0.0385(16) 0.0004(11) 0.0074(12) -0.0062(12)
C40 0.0188(12) 0.0235(13) 0.0386(15) 0.0017(11) 0.0045(11) 0.0119(12)
C41 0.0192(13) 0.0405(16) 0.0328(15) -0.0030(12) -0.0035(11) 0.0059(13)
C42 0.0190(12) 0.0331(14) 0.0234(13) -0.0022(11) 0.0000(10) -0.0016(11)
C43 0.0172(12) 0.0163(12) 0.0328(14) 0.0011(10) 0.0034(10) 0.0040(11)
C44 0.0332(15) 0.0280(14) 0.0349(15) -0.0076(12) -0.0037(12) 0.0074(12)
C45 0.0345(15) 0.0328(15) 0.0336(15) -0.0025(13) 0.0026(13) 0.0103(13)
C46 0.0311(15) 0.0199(13) 0.0472(18) -0.0013(12) 0.0107(13) 0.0062(12)
C47 0.0349(15) 0.0201(13) 0.0476(18) -0.0095(12) 0.0065(13) 0.0010(12)
C48 0.0287(14) 0.0216(13) 0.0378(15) -0.0063(11) 0.0005(12) 0.0024(12)
S49 0.0368(4) 0.0266(3) 0.0269(3) -0.0030(3) -0.0064(3) -0.0054(3)
O50 0.0315(10) 0.0225(9) 0.0325(10) -0.0035(8) -0.0085(8) -0.0024(8)
C51 0.0323(15) 0.0401(16) 0.0429(17) -0.0058(13) -0.0140(13) -0.0048(14)
C52 0.066(2) 0.0419(18) 0.0337(17) -0.0160(17) 0.0036(16) 0.0071(14)
S53 0.0415(5) 0.0297(5) 0.0306(5) -0.0114(4) -0.0052(4) -0.0009(4)
O54 0.065(2) 0.070(2) 0.0406(16) -0.0454(17) -0.0017(14) -0.0137(14)
C55 0.045(2) 0.049(2) 0.052(3) -0.029(2) 0.002(2) -0.004(2)
C56 0.058(3) 0.050(3) 0.098(4) -0.001(2) 0.022(3) -0.030(3)
C57 0.041(8) 0.034(7) 0.055(9) -0.001(6) -0.033(7) -0.001(7)
Cl58 0.057(2) 0.054(2) 0.063(3) -0.0330(19) -0.023(2) 0.0221(19)
Cl59 0.051(2) 0.053(2) 0.046(2) -0.0176(18) -0.0210(17) 0.0090(17)
Cl60 0.063(3) 0.059(2) 0.042(2) 0.006(2) 0.0003(19) -0.0060(19)

loop_
_atom_type_symbol
_atom_type_description
_atom_type_scat_dispersion_real
_atom_type_scat_dispersion_imag
_atom_type_scat_source
C C 0.0033 0.0016 'International Tables Vol C Tables 4.2.6.8 and 6.1.1.4'
H H 0.0000 0.0000 'International Tables Vol C Tables 4.2.6.8 and 6.1.1.4'
O O 0.0106 0.0060 'International Tables Vol C Tables 4.2.6.8 and 6.1.1.4'
N N 0.0061 0.0033 'International Tables Vol C Tables 4.2.6.8 and 6.1.1.4'
Zn Zn 0.2839 1.4301 'International Tables Vol C Tables 4.2.6.8 and 6.1.1.4'
S S 0.1246 0.1234 'International Tables Vol C Tables 4.2.6.8 and 6.1.1.4'
Cl Cl 0.1484 0.1585 'International Tables Vol C Tables 4.2.6.8 and 6.1.1.4'

loop_
_geom_angle_atom_site_label_1
_geom_angle_atom_site_label_2
_geom_angle_atom_site_label_3
_geom_angle
N23 Zn N22 89.07(8)
N23 Zn N21 163.99(8)
N22 Zn N21 88.72(8)
N23 Zn N24 88.60(7)
N22 Zn N24 160.77(8)
N21 Zn N24 88.28(7)
N23 Zn O50 97.37(7)
N22 Zn O50 93.62(7)
N21 Zn O50 98.59(8)
N24 Zn O50 105.61(7)
N21 C1 C20 125.7(2)
N21 C1 C2 110.0(2)
C20 C1 C2 124.3(2)
C3 C2 C1 106.7(2)
C3 C2 H2 126.6
C1 C2 H2 126.6
C2 C3 C4 107.5(2)
C2 C3 H3 126.3
C4 C3 H3 126.3
N21 C4 C5 125.4(2)
N21 C4 C3 109.25(19)
C5 C4 C3 125.3(2)
C4 C5 C6 125.4(2)
C4 C5 C25 117.6(2)
C6 C5 C25 117.0(2)
N22 C6 C5 125.5(2)
N22 C6 C7 109.3(2)
C5 C6 C7 125.2(2)
C8 C7 C6 107.5(2)
C8 C7 H7 126.3
C6 C7 H7 126.3
C7 C8 C9 107.1(2)
C7 C8 H8 126.4
C9 C8 H8 126.4
N22 C9 C10 126.1(2)
N22 C9 C8 109.4(2)
C10 C9 C8 124.6(2)
C9 C10 C11 125.3(2)
C9 C10 C31 117.4(2)
C11 C10 C31 117.3(2)
N23 C11 C10 125.5(2)
N23 C11 C12 109.9(2)
C10 C11 C12 124.6(2)
C13 C12 C11 106.8(2)
C13 C12 H12 126.6
C11 C12 H12 126.6
C12 C13 C14 107.1(2)
C12 C13 H13 126.5
C14 C13 H13 126.5
N23 C14 C15 125.4(2)
N23 C14 C13 109.8(2)
C15 C14 C13 124.7(2)
C14 C15 C16 125.5(2)
C14 C15 C37 118.1(2)
C16 C15 C37 116.3(2)
N24 C16 C15 125.3(2)
N24 C16 C17 109.6(2)
C15 C16 C17 125.0(2)
C18 C17 C16 107.2(2)
C18 C17 H17 126.4
C16 C17 H17 126.4
C17 C18 C19 107.3(2)
C17 C18 H18 126.3
C19 C18 H18 126.3
N24 C19 C20 125.4(2)
N24 C19 C18 109.7(2)
C20 C19 C18 124.9(2)
C1 C20 C19 125.3(2)
C1 C20 C43 117.5(2)
C19 C20 C43 117.2(2)
C1 N21 C4 106.51(19)
C1 N21 Zn 126.74(15)
C4 N21 Zn 126.18(15)
C6 N22 C9 106.79(18)
C6 N22 Zn 126.73(16)
C9 N22 Zn 125.55(15)
C11 N23 C14 106.38(19)
C11 N23 Zn 126.47(15)
C14 N23 Zn 126.62(15)
C19 N24 C16 106.19(18)
C19 N24 Zn 126.86(15)
C16 N24 Zn 126.44(15)
C26 C25 C30 118.2(2)
C26 C25 C5 121.7(2)
C30 C25 C5 120.1(2)
C27 C26 C25 121.0(2)
C27 C26 H26 119.5
C25 C26 H26 119.5
C28 C27 C26 120.3(2)
C28 C27 H27 119.9
C26 C27 H27 119.9
C27 C28 C29 119.5(2)
C27 C28 H28 120.3
C29 C28 H28 120.3
C28 C29 C30 120.1(3)
C28 C29 H29 120.0
C30 C29 H29 120.0
C29 C30 C25 120.9(2)
C29 C30 H30 119.5
C25 C30 H30 119.5
C32 C31 C36 118.5(2)
C32 C31 C10 120.5(2)
C36 C31 C10 121.0(2)
C33 C32 C31 120.7(2)
C33 C32 H32 119.7
C31 C32 H32 119.7
C34 C33 C32 120.2(2)
C34 C33 H33 119.9
C32 C33 H33 119.9
C35 C34 C33 119.7(2)
C35 C34 H34 120.2
C33 C34 H34 120.2
C34 C35 C36 120.3(2)
C34 C35 H35 119.9
C36 C35 H35 119.9
C35 C36 C31 120.7(2)
C35 C36 H36 119.7
C31 C36 H36 119.7
C42 C37 C38 118.9(2)
C42 C37 C15 119.9(2)
C38 C37 C15 121.2(2)
C37 C38 C39 120.5(2)
C37 C38 H38 119.7
C39 C38 H38 119.7
C40 C39 C38 120.3(2)
C40 C39 H39 119.8
C38 C39 H39 119.8
C39 C40 C41 119.6(2)
C39 C40 H40 120.2
C41 C40 H40 120.2
C40 C41 C42 120.0(3)
C40 C41 H41 120.0
C42 C41 H41 120.0
C37 C42 C41 120.7(2)
C37 C42 H42 119.7
C41 C42 H42 119.7
C44 C43 C48 118.6(2)
C44 C43 C20 121.0(2)
C48 C43 C20 120.4(2)
C43 C44 C45 120.5(3)
C43 C44 H44 119.8
C45 C44 H44 119.8
C46 C45 C44 119.7(3)
C46 C45 H45 120.1
C44 C45 H45 120.1
C47 C46 C45 120.6(3)
C47 C46 H46 119.7
C45 C46 H46 119.7
C46 C47 C48 119.7(3)
C46 C47 H47 120.1
C48 C47 H47 120.1
C43 C48 C47 120.8(3)
C43 C48 H48 119.6
C47 C48 H48 119.6
O50 S49 C51 107.09(12)
O50 S49 C52 105.97(14)
C51 S49 C52 98.02(15)
S49 O50 Zn 135.80(10)
S49 C51 H51A 109.5
S49 C51 H51B 109.5
H51A C51 H51B 109.5
S49 C51 H51C 109.5
H51A C51 H51C 109.5
H51B C51 H51C 109.5
S49 C52 H52A 109.5
S49 C52 H52B 109.5
H52A C52 H52B 109.5
S49 C52 H52C 109.5
H52A C52 H52C 109.5
H52B C52 H52C 109.5
O54 S53 C56 106.7(2)
O54 S53 C55 106.30(18)
C56 S53 C55 97.6(2)
Cl58 C57 Cl60 114.3(8)
Cl58 C57 Cl59 111.9(8)
Cl60 C57 Cl59 107.1(8)
Cl58 C57 H57 107.8
Cl60 C57 H57 107.7
Cl59 C57 H57 107.8

loop_
_geom_bond_atom_site_label_1
_geom_bond_atom_site_label_2
_geom_bond_distance
Zn N23 2.063(2)
Zn N22 2.0632(19)
Zn N21 2.072(2)
Zn N24 2.0753(19)
Zn O50 2.1193(17)
C1 N21 1.371(3)
C1 C20 1.403(3)
C1 C2 1.442(3)
C2 C3 1.355(3)
C2 H2 0.9500
C3 C4 1.443(3)
C3 H3 0.9500
C4 N21 1.379(3)
C4 C5 1.405(3)
C5 C6 1.408(3)
C5 C25 1.494(3)
C6 N22 1.373(3)
C6 C7 1.447(3)
C7 C8 1.346(3)
C7 H7 0.9500
C8 C9 1.449(3)
C8 H8 0.9500
C9 N22 1.375(3)
C9 C10 1.403(3)
C10 C11 1.404(3)
C10 C31 1.504(3)
C11 N23 1.368(3)
C11 C12 1.449(3)
C12 C13 1.358(3)
C12 H12 0.9500
C13 C14 1.441(3)
C13 H13 0.9500
C14 N23 1.378(3)
C14 C15 1.403(3)
C15 C16 1.408(3)
C15 C37 1.505(3)
C16 N24 1.379(3)
C16 C17 1.443(3)
C17 C18 1.349(3)
C17 H17 0.9500
C18 C19 1.441(3)
C18 H18 0.9500
C19 N24 1.378(3)
C19 C20 1.407(3)
C20 C43 1.500(3)
C25 C26 1.391(3)
C25 C30 1.391(4)
C26 C27 1.388(3)
C26 H26 0.9500
C27 C28 1.382(4)
C27 H27 0.9500
C28 C29 1.386(4)
C28 H28 0.9500
C29 C30 1.392(3)
C29 H29 0.9500
C30 H30 0.9500
C31 C32 1.390(3)
C31 C36 1.391(4)
C32 C33 1.390(4)
C32 H32 0.9500
C33 C34 1.384(4)
C33 H33 0.9500
C34 C35 1.379(4)
C34 H34 0.9500
C35 C36 1.390(4)
C35 H35 0.9500
C36 H36 0.9500
C37 C42 1.384(3)
C37 C38 1.387(3)
C38 C39 1.389(4)
C38 H38 0.9500
C39 C40 1.381(4)
C39 H39 0.9500
C40 C41 1.382(4)
C40 H40 0.9500
C41 C42 1.393(3)
C41 H41 0.9500
C42 H42 0.9500
C43 C44 1.386(4)
C43 C48 1.395(4)
C44 C45 1.401(4)
C44 H44 0.9500
C45 C46 1.384(4)
C45 H45 0.9500
C46 C47 1.369(4)
C46 H46 0.9500
C47 C48 1.395(4)
C47 H47 0.9500
C48 H48 0.9500
S49 O50 1.5051(19)
S49 C51 1.782(3)
S49 C52 1.794(3)
C51 H51A 0.9800
C51 H51B 0.9800
C51 H51C 0.9800
C52 H52A 0.9800
C52 H52B 0.9800
C52 H52C 0.9800
S53 O54 1.482(3)
S53 C56 1.763(4)
S53 C55 1.796(4)
C55 H55A 0.9800
C55 H55B 0.9800
C55 H55C 0.9800
C56 H56A 0.9800
C56 H56B 0.9800
C56 H56C 0.9800
C57 Cl58 1.651(16)
C57 Cl60 1.783(16)
C57 Cl59 1.805(13)
C57 H57 1.0000

loop_
_geom_hbond_atom_site_label_D
_geom_hbond_atom_site_label_H
_geom_hbond_atom_site_label_A
_geom_hbond_site_symmetry_A
_geom_hbond_distance_DH
_geom_hbond_distance_HA
_geom_hbond_distance_DA
_geom_hbond_angle_DHA
_geom_hbond_publ_flag
C34 H34 Cg1 2_655 0.95 2.66 3.582(3) 163 yes
C28 H28 Cg2 1_465 0.95 2.78 3.705(3) 165 yes
C40 H40 Cg3 1_645 0.95 2.77 3.702(3) 167 yes
